data_4028577
loop_
_publ_author_name
'Matthias D. Mertens'
'Markus Pietsch'
'Gregor Schnakenburg'
'Michael G\"utschow'

_publ_contact_author_address
;      Pharmaceutical Institute I
       Rheinische Friedrich-Wilhelms-University of Bonn
       An der Immenburg 4
       D-53121 Bonn
       Germany
;
_publ_contact_author_email guetschow@uni-bonn.de
_publ_contact_author_fax '049 228 73-2567'
_publ_contact_author_name 'G\"utschow, Michael'
_publ_contact_author_phone '049 228 73-2317'
_publ_section_title
;
 Regioselective Sulfonylation and N- to O-Sulfonyl Migration of
 Quinazolin-4(3H)-ones and Analogous Thienopyrimidin-4(3H)-ones
;
_journal_name_full 'Journal of Organic Chemistry'
_journal_page_first 8966
_journal_page_last 8979
_journal_paper_doi 10.1021/jo4010876
_journal_volume 78
_journal_year 2013
_chemical_formula_moiety 'C12 H14 N2 O3 S3'
_chemical_formula_sum 'C12 H14 N2 O3 S3'
_chemical_formula_weight 330.43
_chemical_name_systematic
; 
 ? 
;
_space_group_IT_number 2
_symmetry_cell_setting triclinic
_symmetry_space_group_name_Hall '-P 1'
_symmetry_space_group_name_H-M 'P -1'
_atom_sites_solution_hydrogens geom
_atom_sites_solution_primary direct
_atom_sites_solution_secondary difmap
_audit_creation_method SHELXL-97
_cell_angle_alpha 73.5374(12)
_cell_angle_beta 71.7067(12)
_cell_angle_gamma 89.4121(15)
_cell_formula_units_Z 2
_cell_length_a 7.4176(2)
_cell_length_b 9.5552(2)
_cell_length_c 10.6426(3)
_cell_measurement_reflns_used 2409
_cell_measurement_temperature 123(2)
_cell_measurement_theta_max 30.034
_cell_measurement_theta_min 0.998
_cell_volume 684.26(3)
_diffrn_ambient_temperature 123(2)
_diffrn_detector_area_resol_mean 9
_diffrn_measured_fraction_theta_full 0.955
_diffrn_measured_fraction_theta_max 0.955
_diffrn_measurement_device '95mm CCD camera on \k-goniostat'
_diffrn_measurement_device_type 'Nonius KappaCCD'
_diffrn_measurement_method 'CCD rotation images, thin slices'
_diffrn_radiation_monochromator 'horizonally mounted graphite crystal'
_diffrn_radiation_type MoK\a
_diffrn_radiation_wavelength 0.71073
_diffrn_reflns_av_R_equivalents 0.0336
_diffrn_reflns_av_sigmaI/netI 0.0397
_diffrn_reflns_limit_h_max 10
_diffrn_reflns_limit_h_min -10
_diffrn_reflns_limit_k_max 13
_diffrn_reflns_limit_k_min -13
_diffrn_reflns_limit_l_max 14
_diffrn_reflns_limit_l_min -14
_diffrn_reflns_number 8300
_diffrn_reflns_theta_full 30.05
_diffrn_reflns_theta_max 30.05
_diffrn_reflns_theta_min 2.58
_exptl_absorpt_coefficient_mu 0.549
_exptl_absorpt_correction_T_max 0.84360
_exptl_absorpt_correction_T_min 0.79735
_exptl_absorpt_correction_type multi-scan
_exptl_absorpt_process_details
;
R.H. Blessing, Acta Cryst. (1995), A51, 33-38
;
_exptl_crystal_colour colourless
_exptl_crystal_density_diffrn 1.604
_exptl_crystal_description needle
_exptl_crystal_F_000 344
_exptl_crystal_size_max 1.00
_exptl_crystal_size_mid 0.24
_exptl_crystal_size_min 0.20
_refine_diff_density_max 0.420
_refine_diff_density_min -0.383
_refine_diff_density_rms 0.061
_refine_ls_extinction_method none
_refine_ls_goodness_of_fit_ref 1.053
_refine_ls_hydrogen_treatment refall
_refine_ls_matrix_type full
_refine_ls_number_parameters 237
_refine_ls_number_reflns 3829
_refine_ls_number_restraints 0
_refine_ls_restrained_S_all 1.053
_refine_ls_R_factor_all 0.0321
_refine_ls_R_factor_gt 0.0265
_refine_ls_shift/su_max 0.001
_refine_ls_shift/su_mean 0.000
_refine_ls_structure_factor_coef Fsqd
_refine_ls_weighting_details 'calc w=1/[\s^2^(Fo^2^)+(0.0369P)^2^+0.0632P] where P=(Fo^2^+2Fc^2^)/3'
_refine_ls_weighting_scheme calc
_refine_ls_wR_factor_gt 0.0713
_refine_ls_wR_factor_ref 0.0733
_reflns_number_gt 3321
_reflns_number_total 3829
_reflns_threshold_expression >2sigma(I)
_cod_data_source_file jo4010876_si_002_02.cif
_cod_data_source_block greg166
_cod_database_code 4028577

loop_
_symmetry_equiv_pos_as_xyz
'x, y, z'
'-x, -y, -z'

loop_
_atom_site_label
_atom_site_type_symbol
_atom_site_fract_x
_atom_site_fract_y
_atom_site_fract_z
_atom_site_U_iso_or_equiv
_atom_site_adp_type
_atom_site_occupancy
_atom_site_symmetry_multiplicity
_atom_site_calc_flag
C2 C 0.24944(15) 0.09030(12) 0.95947(12) 0.0129(2) Uani 1 1 d
C4 C 0.23405(15) -0.13675(12) 0.93411(12) 0.0125(2) Uani 1 1 d
C4A C 0.23707(15) -0.20330(12) 1.06805(12) 0.0125(2) Uani 1 1 d
C4B C 0.23158(15) -0.35302(12) 1.15020(12) 0.0127(2) Uani 1 1 d
C5 C 0.22052(18) -0.48850(13) 1.10631(13) 0.0161(2) Uani 1 1 d
H5A H 0.302(2) -0.4750(18) 1.0161(18) 0.029(4) Uiso 1 1 d
H5B H 0.094(2) -0.5057(15) 1.1045(15) 0.017(3) Uiso 1 1 d
C6 C 0.27941(19) -0.61994(13) 1.20122(13) 0.0188(2) Uani 1 1 d
H6A H 0.419(2) -0.6076(16) 1.1801(16) 0.023(4) Uiso 1 1 d
H6B H 0.253(2) -0.7070(17) 1.1804(16) 0.022(4) Uiso 1 1 d
C7 C 0.18217(18) -0.63090(13) 1.35392(13) 0.0176(2) Uani 1 1 d
H7A H 0.049(2) -0.6355(16) 1.3706(15) 0.021(4) Uiso 1 1 d
H7B H 0.214(2) -0.7194(17) 1.4153(17) 0.027(4) Uiso 1 1 d
C8 C 0.24679(17) -0.49768(13) 1.38667(13) 0.0160(2) Uani 1 1 d
H8A H 0.1686(19) -0.4965(15) 1.4788(15) 0.012(3) Uiso 1 1 d
H8B H 0.380(2) -0.5082(16) 1.3893(16) 0.024(4) Uiso 1 1 d
C8A C 0.24097(15) -0.35981(12) 1.27736(12) 0.0137(2) Uani 1 1 d
C9A C 0.24914(15) -0.10096(12) 1.13885(12) 0.0127(2) Uani 1 1 d
C11 C 0.25584(19) 0.30413(14) 0.71997(14) 0.0175(2) Uani 1 1 d
H11A H 0.262(2) 0.4009(18) 0.6811(17) 0.025(4) Uiso 1 1 d
H11B H 0.368(2) 0.2669(17) 0.6675(17) 0.027(4) Uiso 1 1 d
H11C H 0.139(2) 0.2658(15) 0.7197(15) 0.017(3) Uiso 1 1 d
C16 C 0.15432(18) -0.05945(14) 0.63149(14) 0.0180(2) Uani 1 1 d
H16A H 0.035(2) -0.1100(18) 0.6680(17) 0.030(4) Uiso 1 1 d
H16B H 0.159(2) 0.0211(17) 0.6616(16) 0.023(4) Uiso 1 1 d
H16C H 0.196(2) -0.0361(18) 0.5353(19) 0.034(5) Uiso 1 1 d
N1 N 0.25582(13) 0.04442(10) 1.08836(10) 0.0143(2) Uani 1 1 d
N3 N 0.23793(13) 0.00596(11) 0.87907(10) 0.0135(2) Uani 1 1 d
O12 O 0.22051(12) -0.22747(9) 0.85543(9) 0.01554(18) Uani 1 1 d
O14 O 0.49594(12) -0.09839(10) 0.65224(9) 0.02049(19) Uani 1 1 d
O15 O 0.30485(14) -0.30945(10) 0.65478(10) 0.0221(2) Uani 1 1 d
S9 S 0.25558(4) -0.18852(3) 1.30385(3) 0.01475(8) Uani 1 1 d
S10 S 0.25753(4) 0.28102(3) 0.89292(3) 0.01544(8) Uani 1 1 d
S13 S 0.31553(4) -0.17595(3) 0.68814(3) 0.01439(8) Uani 1 1 d

loop_
_atom_site_aniso_label
_atom_site_aniso_U_11
_atom_site_aniso_U_22
_atom_site_aniso_U_33
_atom_site_aniso_U_23
_atom_site_aniso_U_13
_atom_site_aniso_U_12
C2 0.0115(5) 0.0121(5) 0.0141(6) -0.0037(4) -0.0032(4) 0.0008(4)
C4 0.0120(5) 0.0140(5) 0.0116(6) -0.0046(4) -0.0030(4) 0.0001(4)
C4A 0.0122(5) 0.0134(5) 0.0114(6) -0.0038(4) -0.0029(4) 0.0007(4)
C4B 0.0116(5) 0.0132(5) 0.0118(6) -0.0023(4) -0.0030(4) 0.0004(4)
C5 0.0216(6) 0.0125(5) 0.0136(6) -0.0046(5) -0.0043(5) 0.0012(4)
C6 0.0235(6) 0.0134(5) 0.0160(6) -0.0030(5) -0.0030(5) 0.0039(5)
C7 0.0209(6) 0.0135(5) 0.0140(6) -0.0004(5) -0.0030(5) 0.0014(4)
C8 0.0172(6) 0.0160(5) 0.0139(6) -0.0015(5) -0.0061(5) 0.0028(4)
C8A 0.0118(5) 0.0144(5) 0.0136(6) -0.0032(4) -0.0034(4) 0.0013(4)
C9A 0.0115(5) 0.0154(5) 0.0110(6) -0.0039(4) -0.0033(4) 0.0009(4)
C11 0.0202(6) 0.0149(5) 0.0162(6) -0.0006(5) -0.0078(5) 0.0014(5)
C16 0.0205(6) 0.0180(6) 0.0167(7) -0.0044(5) -0.0084(5) 0.0034(5)
N1 0.0158(5) 0.0135(5) 0.0139(5) -0.0041(4) -0.0053(4) 0.0007(4)
N3 0.0147(5) 0.0134(4) 0.0120(5) -0.0032(4) -0.0041(4) -0.0002(4)
O12 0.0236(4) 0.0124(4) 0.0096(4) -0.0024(3) -0.0046(3) -0.0018(3)
O14 0.0168(4) 0.0241(5) 0.0178(5) -0.0040(4) -0.0038(3) 0.0010(3)
O15 0.0333(5) 0.0189(4) 0.0187(5) -0.0107(4) -0.0103(4) 0.0071(4)
S9 0.01915(15) 0.01478(14) 0.01187(16) -0.00409(11) -0.00704(11) 0.00175(11)
S10 0.01958(15) 0.01098(13) 0.01582(16) -0.00317(11) -0.00649(12) 0.00078(11)
S13 0.01806(15) 0.01454(14) 0.01080(15) -0.00422(11) -0.00459(11) 0.00293(11)

loop_
_atom_type_symbol
_atom_type_description
_atom_type_scat_dispersion_real
_atom_type_scat_dispersion_imag
_atom_type_scat_source
C C 0.0033 0.0016 'International Tables Vol C Tables 4.2.6.8 and 6.1.1.4'
H H 0.0000 0.0000 'International Tables Vol C Tables 4.2.6.8 and 6.1.1.4'
N N 0.0061 0.0033 'International Tables Vol C Tables 4.2.6.8 and 6.1.1.4'
O O 0.0106 0.0060 'International Tables Vol C Tables 4.2.6.8 and 6.1.1.4'
S S 0.1246 0.1234 'International Tables Vol C Tables 4.2.6.8 and 6.1.1.4'

loop_
_geom_angle_atom_site_label_1
_geom_angle_atom_site_label_2
_geom_angle_atom_site_label_3
_geom_angle
N1 C2 N3 126.88(10)
N1 C2 S10 114.15(8)
N3 C2 S10 118.97(9)
N3 C4 O12 118.16(10)
N3 C4 C4A 124.29(10)
O12 C4 C4A 117.52(10)
C4 C4A C9A 112.67(10)
C4 C4A C4B 134.40(10)
C9A C4A C4B 112.93(10)
C8A C4B C4A 111.18(10)
C8A C4B C5 122.06(10)
C4A C4B C5 126.75(10)
C4B C5 C6 110.84(10)
C4B C5 H5A 110.7(10)
C6 C5 H5A 107.9(10)
C4B C5 H5B 109.3(9)
C6 C5 H5B 112.0(9)
H5A C5 H5B 106.0(13)
C5 C6 C7 111.38(10)
C5 C6 H6A 108.4(9)
C7 C6 H6A 108.7(9)
C5 C6 H6B 109.3(9)
C7 C6 H6B 112.2(9)
H6A C6 H6B 106.7(12)
C8 C7 C6 110.48(10)
C8 C7 H7A 110.3(9)
C6 C7 H7A 107.5(9)
C8 C7 H7B 107.7(9)
C6 C7 H7B 111.3(10)
H7A C7 H7B 109.4(12)
C8A C8 C7 110.06(10)
C8A C8 H8A 112.1(8)
C7 C8 H8A 110.0(8)
C8A C8 H8B 109.9(9)
C7 C8 H8B 108.3(9)
H8A C8 H8B 106.4(12)
C4B C8A C8 125.28(11)
C4B C8A S9 113.79(9)
C8 C8A S9 120.89(9)
N1 C9A C4A 125.85(10)
N1 C9A S9 123.14(8)
C4A C9A S9 111.01(8)
S10 C11 H11A 105.5(10)
S10 C11 H11B 110.5(9)
H11A C11 H11B 108.1(13)
S10 C11 H11C 111.6(9)
H11A C11 H11C 106.0(13)
H11B C11 H11C 114.4(12)
S13 C16 H16A 108.3(10)
S13 C16 H16B 106.6(9)
H16A C16 H16B 112.7(14)
S13 C16 H16C 106.4(11)
H16A C16 H16C 110.2(13)
H16B C16 H16C 112.4(14)
C2 N1 C9A 113.99(9)
C4 N3 C2 116.31(10)
C4 O12 S13 121.52(7)
C9A S9 C8A 91.09(5)
C2 S10 C11 102.46(6)
O14 S13 O15 119.83(6)
O14 S13 O12 108.72(5)
O15 S13 O12 102.44(5)
O14 S13 C16 111.03(6)
O15 S13 C16 109.66(6)
O12 S13 C16 103.61(6)

loop_
_geom_bond_atom_site_label_1
_geom_bond_atom_site_label_2
_geom_bond_distance
C2 N1 1.3325(15)
C2 N3 1.3518(14)
C2 S10 1.7522(12)
C4 N3 1.3195(14)
C4 O12 1.3888(13)
C4 C4A 1.3938(16)
C4A C9A 1.4121(15)
C4A C4B 1.4431(16)
C4B C8A 1.3601(16)
C4B C5 1.5065(16)
C5 C6 1.5282(17)
C5 H5A 0.932(17)
C5 H5B 0.960(13)
C6 C7 1.5302(18)
C6 H6A 0.990(14)
C6 H6B 0.956(15)
C7 C8 1.5299(16)
C7 H7A 0.947(14)
C7 H7B 0.988(16)
C8 C8A 1.5008(16)
C8 H8A 0.974(14)
C8 H8B 1.003(14)
C8A S9 1.7477(12)
C9A N1 1.3351(14)
C9A S9 1.7334(12)
C11 S10 1.7948(13)
C11 H11A 0.895(16)
C11 H11B 0.973(17)
C11 H11C 0.944(14)
C16 S13 1.7543(12)
C16 H16A 0.923(16)
C16 H16B 0.918(16)
C16 H16C 0.931(18)
O12 S13 1.6222(9)
O14 S13 1.4229(9)
O15 S13 1.4269(9)

loop_
_geom_torsion_atom_site_label_1
_geom_torsion_atom_site_label_2
_geom_torsion_atom_site_label_3
_geom_torsion_atom_site_label_4
_geom_torsion
N3 C4 C4A C9A -1.34(16)
O12 C4 C4A C9A -179.40(9)
N3 C4 C4A C4B 179.03(12)
O12 C4 C4A C4B 0.97(19)
C4 C4A C4B C8A 179.15(12)
C9A C4A C4B C8A -0.49(14)
C4 C4A C4B C5 0.2(2)
C9A C4A C4B C5 -179.46(10)
C8A C4B C5 C6 -16.59(16)
C4A C4B C5 C6 162.28(11)
C4B C5 C6 C7 46.84(14)
C5 C6 C7 C8 -63.94(13)
C6 C7 C8 C8A 46.15(13)
C4A C4B C8A C8 -177.34(10)
C5 C4B C8A C8 1.69(18)
C4A C4B C8A S9 0.27(13)
C5 C4B C8A S9 179.30(9)
C7 C8 C8A C4B -16.70(16)
C7 C8 C8A S9 165.86(9)
C4 C4A C9A N1 0.49(16)
C4B C4A C9A N1 -179.79(10)
C4 C4A C9A S9 -179.23(8)
C4B C4A C9A S9 0.49(12)
N3 C2 N1 C9A -0.23(17)
S10 C2 N1 C9A 179.84(8)
C4A C9A N1 C2 0.22(16)
S9 C9A N1 C2 179.91(8)
O12 C4 N3 C2 179.42(9)
C4A C4 N3 C2 1.37(16)
N1 C2 N3 C4 -0.53(17)
S10 C2 N3 C4 179.40(8)
N3 C4 O12 S13 32.45(13)
C4A C4 O12 S13 -149.37(8)
N1 C9A S9 C8A 179.99(10)
C4A C9A S9 C8A -0.28(9)
C4B C8A S9 C9A 0.00(9)
C8 C8A S9 C9A 177.73(9)
N1 C2 S10 C11 177.85(9)
N3 C2 S10 C11 -2.09(10)
C4 O12 S13 O14 39.97(9)
C4 O12 S13 O15 167.74(8)
C4 O12 S13 C16 -78.19(9)
